data_4028514
loop_
_publ_author_name
'Jing Sun'
'Ya-Jing Xie'
'Chao-Guo Yan'

_publ_contact_author_address
;
      College of Chemistry & Chemical Engineering
      Yangzhou University
      Yangzhou 225002, 
      P.R. China
;
_publ_contact_author_email cgyan@yzu.edu.cn
_publ_contact_author_fax +86-514-87975590-8401
_publ_contact_author_name 'Chao-Guo Yan'
_publ_contact_author_phone +86-514-87975531
_publ_section_title
;
 Construction of Dispirocyclopentanebisoxindoles via Self-Domino
 Michael-Aldol Reactions of 3-Phenacylideneoxindoles
;
_journal_name_full 'Journal of Organic Chemistry'
_journal_page_first 8354
_journal_page_last 8365
_journal_paper_doi 10.1021/jo4010603
_journal_volume 78
_journal_year 2013
_chemical_formula_moiety 'C49 H40 F2 N2 O7'
_chemical_formula_sum 'C49 H40 F2 N2 O7'
_chemical_formula_weight 806.83
_chemical_name_systematic
; 
 ? 
;
_space_group_IT_number 2
_symmetry_cell_setting triclinic
_symmetry_space_group_name_Hall '-P 1'
_symmetry_space_group_name_H-M 'P -1'
_atom_sites_solution_hydrogens geom
_atom_sites_solution_primary direct
_atom_sites_solution_secondary difmap
_audit_creation_method SHELXL-97
_cell_angle_alpha 84.530(6)
_cell_angle_beta 78.165(6)
_cell_angle_gamma 73.602(6)
_cell_formula_units_Z 2
_cell_length_a 10.207(5)
_cell_length_b 11.783(5)
_cell_length_c 19.638(9)
_cell_measurement_reflns_used 7778
_cell_measurement_temperature 296(2)
_cell_measurement_theta_max 23.28
_cell_measurement_theta_min 2.38
_cell_volume 2215.8(18)
_computing_cell_refinement 'Bruker SMART'
_computing_data_collection 'Bruker SMART'
_computing_data_reduction 'Bruker SAINT'
_computing_molecular_graphics 'Bruker SHELXTL'
_computing_publication_material 'Bruker SHELXTL'
_computing_structure_refinement 'SHELXL-97 (Sheldrick, 1997)'
_computing_structure_solution 'SHELXS-97 (Sheldrick, 1990)'
_diffrn_ambient_temperature 296(2)
_diffrn_measured_fraction_theta_full 0.994
_diffrn_measured_fraction_theta_max 0.994
_diffrn_measurement_device_type 'CCD area detector'
_diffrn_measurement_method 'phi and omega scans'
_diffrn_radiation_monochromator graphite
_diffrn_radiation_source 'fine-focus sealed tube'
_diffrn_radiation_type MoK\a
_diffrn_radiation_wavelength 0.71073
_diffrn_reflns_av_R_equivalents 0.0309
_diffrn_reflns_av_sigmaI/netI 0.0303
_diffrn_reflns_limit_h_max 12
_diffrn_reflns_limit_h_min -12
_diffrn_reflns_limit_k_max 14
_diffrn_reflns_limit_k_min -13
_diffrn_reflns_limit_l_max 23
_diffrn_reflns_limit_l_min -23
_diffrn_reflns_number 32388
_diffrn_reflns_theta_full 25.00
_diffrn_reflns_theta_max 25.00
_diffrn_reflns_theta_min 1.80
_exptl_absorpt_coefficient_mu 0.086
_exptl_absorpt_correction_T_max 0.981
_exptl_absorpt_correction_T_min 0.973
_exptl_absorpt_correction_type multi-scan
_exptl_absorpt_process_details sadabs
_exptl_crystal_colour colorless
_exptl_crystal_density_diffrn 1.209
_exptl_crystal_description block
_exptl_crystal_F_000 844.0
_exptl_crystal_size_max 0.32
_exptl_crystal_size_mid 0.30
_exptl_crystal_size_min 0.22
_platon_squeeze_details ' '
_refine_diff_density_max 0.218
_refine_diff_density_min -0.163
_refine_diff_density_rms 0.042
_refine_ls_extinction_coef 0.0076(9)
_refine_ls_extinction_expression Fc^*^=kFc[1+0.001xFc^2^\l^3^/sin(2\q)]^-1/4^
_refine_ls_extinction_method SHELXL
_refine_ls_goodness_of_fit_ref 1.081
_refine_ls_hydrogen_treatment constr
_refine_ls_matrix_type full
_refine_ls_number_parameters 546
_refine_ls_number_reflns 7731
_refine_ls_number_restraints 0
_refine_ls_restrained_S_all 1.081
_refine_ls_R_factor_all 0.0772
_refine_ls_R_factor_gt 0.0558
_refine_ls_shift/su_max 0.000
_refine_ls_shift/su_mean 0.000
_refine_ls_structure_factor_coef Fsqd
_refine_ls_weighting_details 'calc w=1/[\s^2^(Fo^2^)+(0.0616P)^2^+0.9085P] where P=(Fo^2^+2Fc^2^)/3'
_refine_ls_weighting_scheme calc
_refine_ls_wR_factor_gt 0.1400
_refine_ls_wR_factor_ref 0.1535
_reflns_number_gt 5614
_reflns_number_total 7784
_reflns_threshold_expression >2sigma(I)
_cod_data_source_file jo4010603_si_001_01.cif
_cod_data_source_block 2j
_cod_original_cell_volume 2215.9(18)
_cod_database_code 4028514

loop_
_symmetry_equiv_pos_as_xyz
'x, y, z'
'-x, -y, -z'

loop_
_atom_site_label
_atom_site_type_symbol
_atom_site_fract_x
_atom_site_fract_y
_atom_site_fract_z
_atom_site_U_iso_or_equiv
_atom_site_adp_type
_atom_site_occupancy
_atom_site_symmetry_multiplicity
_atom_site_calc_flag
_atom_site_refinement_flags
C1 C 0.6591(3) 0.5668(3) 0.18976(17) 0.0736(8) Uani 1 1 d .
H1 H 0.6223 0.6104 0.1527 0.088 Uiso 1 1 calc R
C2 C 0.7249(3) 0.6173(3) 0.2288(2) 0.0839(9) Uani 1 1 d .
H2 H 0.7314 0.6943 0.2181 0.101 Uiso 1 1 calc R
C3 C 0.7799(4) 0.5546(4) 0.2827(2) 0.0927(11) Uani 1 1 d .
H3 H 0.8230 0.5888 0.3094 0.111 Uiso 1 1 calc R
C4 C 0.7716(4) 0.4406(4) 0.2977(2) 0.0981(12) Uani 1 1 d .
H4 H 0.8098 0.3970 0.3343 0.118 Uiso 1 1 calc R
C5 C 0.7060(3) 0.3899(3) 0.25811(18) 0.0809(9) Uani 1 1 d .
H5 H 0.7020 0.3120 0.2680 0.097 Uiso 1 1 calc R
C6 C 0.6471(3) 0.4537(2) 0.20470(14) 0.0594(7) Uani 1 1 d .
C7 C 0.5707(3) 0.4016(3) 0.16218(14) 0.0708(8) Uani 1 1 d .
H7A H 0.5223 0.4640 0.1332 0.085 Uiso 1 1 calc R
H7B H 0.6379 0.3435 0.1318 0.085 Uiso 1 1 calc R
C8 C 0.3482(3) 0.4067(2) 0.24998(12) 0.0511(6) Uani 1 1 d .
C9 C 0.3086(3) 0.5236(2) 0.26759(14) 0.0625(7) Uani 1 1 d .
H9 H 0.3620 0.5749 0.2481 0.075 Uiso 1 1 calc R
C10 C 0.1863(3) 0.5624(2) 0.31550(15) 0.0641(7) Uani 1 1 d .
H10 H 0.1557 0.6408 0.3284 0.077 Uiso 1 1 calc R
C11 C 0.1112(3) 0.4839(2) 0.34346(13) 0.0570(6) Uani 1 1 d .
C12 C 0.1482(2) 0.3670(2) 0.32542(12) 0.0503(6) Uani 1 1 d .
H12 H 0.0939 0.3163 0.3446 0.060 Uiso 1 1 calc R
C13 C 0.2691(2) 0.3289(2) 0.27773(11) 0.0448(5) Uani 1 1 d .
C14 C 0.3468(2) 0.20595(19) 0.25277(11) 0.0436(5) Uani 1 1 d .
C15 C 0.4783(3) 0.2290(2) 0.20582(13) 0.0528(6) Uani 1 1 d .
C16 C 0.3835(2) 0.11743(19) 0.31522(12) 0.0439(5) Uani 1 1 d .
H16 H 0.3115 0.1418 0.3565 0.053 Uiso 1 1 calc R
C17 C 0.5117(3) 0.1763(4) 0.38769(19) 0.1029(13) Uani 1 1 d .
H17A H 0.4603 0.2572 0.3814 0.154 Uiso 1 1 calc R
H17B H 0.6051 0.1731 0.3912 0.154 Uiso 1 1 calc R
H17C H 0.4681 0.1425 0.4296 0.154 Uiso 1 1 calc R
C18 C 0.3804(2) -0.00374(19) 0.29465(11) 0.0432(5) Uani 1 1 d .
C19 C 0.2531(2) 0.03045(19) 0.25531(11) 0.0436(5) Uani 1 1 d .
C20 C 0.2772(2) 0.14042(19) 0.21011(11) 0.0441(5) Uani 1 1 d .
H20 H 0.3477 0.1101 0.1693 0.053 Uiso 1 1 calc R
C21 C 0.1520(3) 0.2200(2) 0.18195(12) 0.0473(5) Uani 1 1 d .
C22 C 0.1728(2) 0.3188(2) 0.13191(11) 0.0456(5) Uani 1 1 d .
C23 C 0.2969(3) 0.3161(2) 0.08614(13) 0.0593(7) Uani 1 1 d .
H23 H 0.3736 0.2512 0.0878 0.071 Uiso 1 1 calc R
C24 C 0.3084(3) 0.4083(2) 0.03814(14) 0.0681(8) Uani 1 1 d .
H24 H 0.3920 0.4046 0.0075 0.082 Uiso 1 1 calc R
C25 C 0.1958(3) 0.5061(2) 0.03549(13) 0.0585(6) Uani 1 1 d .
C26 C 0.1077(4) 0.6972(3) -0.01826(16) 0.0814(9) Uani 1 1 d .
H26A H 0.0260 0.6773 -0.0244 0.122 Uiso 1 1 calc R
H26B H 0.1361 0.7464 -0.0571 0.122 Uiso 1 1 calc R
H26C H 0.0876 0.7391 0.0239 0.122 Uiso 1 1 calc R
C27 C 0.0713(3) 0.5108(2) 0.08115(13) 0.0558(6) Uani 1 1 d .
H27 H -0.0048 0.5762 0.0800 0.067 Uiso 1 1 calc R
C28 C 0.0612(3) 0.4176(2) 0.12843(13) 0.0528(6) Uani 1 1 d .
H28 H -0.0227 0.4212 0.1587 0.063 Uiso 1 1 calc R
C29 C 0.1124(2) 0.0589(2) 0.30695(12) 0.0463(5) Uani 1 1 d .
C30 C -0.1072(3) -0.0007(2) 0.32594(14) 0.0591(7) Uani 1 1 d .
H30A H -0.1583 -0.0007 0.2894 0.071 Uiso 1 1 calc R
H30B H -0.1439 0.0757 0.3471 0.071 Uiso 1 1 calc R
C31 C -0.1314(2) -0.0960(2) 0.38046(13) 0.0512(6) Uani 1 1 d .
C32 C -0.2428(3) -0.1426(2) 0.38470(15) 0.0645(7) Uani 1 1 d .
H32 H -0.3017 -0.1175 0.3526 0.077 Uiso 1 1 calc R
C33 C -0.2672(3) -0.2265(3) 0.43655(17) 0.0743(8) Uani 1 1 d .
H33 H -0.3423 -0.2576 0.4389 0.089 Uiso 1 1 calc R
C34 C -0.1818(3) -0.2639(3) 0.48429(15) 0.0712(8) Uani 1 1 d .
H34 H -0.1990 -0.3200 0.5191 0.085 Uiso 1 1 calc R
C35 C -0.0716(3) -0.2186(3) 0.48063(15) 0.0710(8) Uani 1 1 d .
H35 H -0.0133 -0.2439 0.5130 0.085 Uiso 1 1 calc R
C36 C -0.0461(3) -0.1347(3) 0.42887(14) 0.0633(7) Uani 1 1 d .
H36 H 0.0293 -0.1042 0.4268 0.076 Uiso 1 1 calc R
C37 C 0.1130(3) -0.0919(2) 0.24137(12) 0.0510(6) Uani 1 1 d .
C38 C 0.0738(3) -0.1801(2) 0.21582(15) 0.0649(7) Uani 1 1 d .
H38 H -0.0120 -0.1945 0.2335 0.078 Uiso 1 1 calc R
C39 C 0.1672(4) -0.2469(3) 0.16267(16) 0.0736(8) Uani 1 1 d .
H39 H 0.1446 -0.3072 0.1442 0.088 Uiso 1 1 calc R
C40 C 0.2918(3) -0.2232(2) 0.13801(14) 0.0670(8) Uani 1 1 d .
C41 C 0.3330(3) -0.1346(2) 0.16294(12) 0.0564(6) Uani 1 1 d .
H41 H 0.4189 -0.1206 0.1449 0.068 Uiso 1 1 calc R
C42 C 0.2410(3) -0.0689(2) 0.21541(11) 0.0464(5) Uani 1 1 d .
C43 C 0.3669(2) -0.0953(2) 0.35403(12) 0.0456(5) Uani 1 1 d .
C44 C 0.3042(3) -0.0653(2) 0.42238(12) 0.0548(6) Uani 1 1 d .
H44 H 0.2736 0.0140 0.4336 0.066 Uiso 1 1 calc R
C45 C 0.2868(3) -0.1513(2) 0.47382(13) 0.0596(7) Uani 1 1 d .
H45 H 0.2444 -0.1292 0.5190 0.072 Uiso 1 1 calc R
C46 C 0.3317(3) -0.2693(2) 0.45870(13) 0.0569(6) Uani 1 1 d .
C47 C 0.3079(5) -0.4625(3) 0.4973(2) 0.1033(12) Uani 1 1 d .
H47A H 0.2424 -0.4557 0.4674 0.155 Uiso 1 1 calc R
H47B H 0.2822 -0.5059 0.5394 0.155 Uiso 1 1 calc R
H47C H 0.3991 -0.5034 0.4740 0.155 Uiso 1 1 calc R
C48 C 0.3955(3) -0.3014(2) 0.39208(14) 0.0629(7) Uani 1 1 d .
H48 H 0.4271 -0.3809 0.3815 0.075 Uiso 1 1 calc R
C49 C 0.4130(3) -0.2148(2) 0.34035(13) 0.0552(6) Uani 1 1 d .
H49 H 0.4567 -0.2377 0.2955 0.066 Uiso 1 1 calc R
F1 F -0.00528(17) 0.52172(14) 0.39217(9) 0.0801(5) Uani 1 1 d .
F2 F 0.3826(2) -0.29085(17) 0.08647(10) 0.0979(6) Uani 1 1 d .
N1 N 0.4709(2) 0.34549(19) 0.20608(11) 0.0559(5) Uani 1 1 d .
N2 N 0.0384(2) -0.01555(18) 0.29500(10) 0.0503(5) Uani 1 1 d .
O1 O 0.2167(2) 0.59157(18) -0.01402(10) 0.0819(6) Uani 1 1 d .
O2 O 0.03881(19) 0.20225(16) 0.20046(10) 0.0660(5) Uani 1 1 d .
O3 O 0.57212(19) 0.15458(17) 0.17187(10) 0.0691(5) Uani 1 1 d .
O4 O 0.51403(16) 0.11234(15) 0.33080(9) 0.0581(4) Uani 1 1 d .
O5 O 0.50248(17) -0.05409(14) 0.24534(9) 0.0531(4) Uani 1 1 d .
H5A H 0.5439 -0.0037 0.2310 0.080 Uiso 1 1 calc R
O6 O 0.3081(3) -0.34766(19) 0.51360(10) 0.0826(6) Uani 1 1 d .
O7 O 0.07246(17) 0.13150(15) 0.35201(8) 0.0545(4) Uani 1 1 d .

loop_
_atom_site_aniso_label
_atom_site_aniso_U_11
_atom_site_aniso_U_22
_atom_site_aniso_U_33
_atom_site_aniso_U_23
_atom_site_aniso_U_13
_atom_site_aniso_U_12
C1 0.0707(18) 0.0652(19) 0.087(2) 0.0006(16) -0.0170(16) -0.0216(15)
C2 0.076(2) 0.073(2) 0.107(3) -0.018(2) -0.0150(19) -0.0245(17)
C3 0.071(2) 0.117(3) 0.100(3) -0.028(2) -0.0119(19) -0.036(2)
C4 0.081(2) 0.133(4) 0.087(2) 0.013(2) -0.0343(19) -0.033(2)
C5 0.074(2) 0.077(2) 0.092(2) 0.0129(18) -0.0159(18) -0.0244(17)
C6 0.0571(15) 0.0614(17) 0.0592(15) 0.0018(13) 0.0000(12) -0.0244(13)
C7 0.086(2) 0.080(2) 0.0560(16) 0.0033(14) -0.0014(14) -0.0478(17)
C8 0.0611(15) 0.0444(14) 0.0499(13) -0.0007(11) -0.0133(11) -0.0156(11)
C9 0.0813(19) 0.0443(15) 0.0671(17) 0.0040(13) -0.0162(15) -0.0253(13)
C10 0.084(2) 0.0380(14) 0.0705(17) -0.0067(13) -0.0223(15) -0.0089(13)
C11 0.0598(15) 0.0502(15) 0.0563(15) -0.0122(12) -0.0145(12) -0.0013(12)
C12 0.0535(14) 0.0446(14) 0.0516(13) -0.0058(11) -0.0114(11) -0.0090(11)
C13 0.0539(13) 0.0382(12) 0.0446(12) -0.0001(10) -0.0137(10) -0.0130(10)
C14 0.0437(12) 0.0372(12) 0.0474(12) -0.0029(10) -0.0027(10) -0.0109(10)
C15 0.0502(14) 0.0520(15) 0.0545(14) -0.0042(12) -0.0027(11) -0.0155(12)
C16 0.0392(11) 0.0433(13) 0.0479(12) -0.0047(10) -0.0072(9) -0.0088(10)
C17 0.067(2) 0.155(4) 0.099(3) -0.058(3) -0.0229(18) -0.027(2)
C18 0.0459(12) 0.0403(12) 0.0403(11) -0.0054(9) -0.0040(9) -0.0086(10)
C19 0.0500(13) 0.0375(12) 0.0435(12) -0.0039(10) -0.0095(10) -0.0110(10)
C20 0.0501(13) 0.0388(12) 0.0411(12) -0.0039(9) -0.0041(10) -0.0106(10)
C21 0.0509(14) 0.0453(13) 0.0461(12) -0.0053(10) -0.0092(10) -0.0126(11)
C22 0.0521(13) 0.0438(13) 0.0413(12) -0.0024(10) -0.0095(10) -0.0127(11)
C23 0.0636(16) 0.0523(15) 0.0500(14) 0.0022(12) -0.0022(12) -0.0035(12)
C24 0.0708(18) 0.0636(18) 0.0548(15) 0.0042(13) 0.0086(13) -0.0104(14)
C25 0.0782(18) 0.0483(15) 0.0472(14) 0.0041(11) -0.0091(13) -0.0180(13)
C26 0.113(3) 0.0554(18) 0.0696(19) 0.0156(15) -0.0200(18) -0.0161(17)
C27 0.0629(16) 0.0478(14) 0.0538(14) 0.0008(11) -0.0135(12) -0.0094(12)
C28 0.0561(14) 0.0494(14) 0.0506(13) 0.0005(11) -0.0093(11) -0.0120(12)
C29 0.0548(14) 0.0387(13) 0.0454(12) 0.0019(10) -0.0116(10) -0.0121(10)
C30 0.0532(15) 0.0594(16) 0.0657(16) 0.0090(13) -0.0143(12) -0.0182(12)
C31 0.0479(13) 0.0509(14) 0.0555(14) -0.0015(11) -0.0059(11) -0.0174(11)
C32 0.0592(16) 0.0635(17) 0.0755(18) 0.0032(14) -0.0150(14) -0.0241(13)
C33 0.0694(18) 0.071(2) 0.086(2) 0.0021(17) -0.0040(16) -0.0334(16)
C34 0.081(2) 0.0581(17) 0.0641(17) 0.0066(14) 0.0050(15) -0.0177(15)
C35 0.0739(19) 0.075(2) 0.0576(16) 0.0078(14) -0.0101(14) -0.0145(16)
C36 0.0616(16) 0.0720(18) 0.0626(16) 0.0044(14) -0.0154(13) -0.0278(14)
C37 0.0645(15) 0.0427(13) 0.0492(13) 0.0027(11) -0.0182(11) -0.0160(11)
C38 0.085(2) 0.0553(16) 0.0671(17) 0.0038(14) -0.0293(15) -0.0310(15)
C39 0.108(3) 0.0522(17) 0.0720(19) -0.0076(14) -0.0369(18) -0.0242(17)
C40 0.095(2) 0.0480(16) 0.0568(16) -0.0128(13) -0.0203(15) -0.0090(15)
C41 0.0719(17) 0.0484(14) 0.0468(13) -0.0062(11) -0.0131(12) -0.0098(12)
C42 0.0599(14) 0.0380(12) 0.0419(12) 0.0001(10) -0.0143(11) -0.0112(11)
C43 0.0468(12) 0.0429(13) 0.0466(12) -0.0004(10) -0.0120(10) -0.0093(10)
C44 0.0675(16) 0.0469(14) 0.0466(13) -0.0020(11) -0.0127(12) -0.0082(12)
C45 0.0738(17) 0.0626(17) 0.0415(13) 0.0034(12) -0.0146(12) -0.0161(14)
C46 0.0652(16) 0.0551(16) 0.0541(15) 0.0113(12) -0.0196(12) -0.0203(13)
C47 0.148(4) 0.076(2) 0.099(3) 0.022(2) -0.032(2) -0.053(2)
C48 0.0799(19) 0.0426(14) 0.0674(17) 0.0018(12) -0.0192(14) -0.0159(13)
C49 0.0636(16) 0.0451(14) 0.0549(14) -0.0030(11) -0.0107(12) -0.0112(12)
F1 0.0751(11) 0.0660(10) 0.0860(11) -0.0286(9) 0.0007(9) -0.0009(8)
F2 0.1236(16) 0.0793(12) 0.0872(12) -0.0437(10) -0.0151(11) -0.0118(11)
N1 0.0617(13) 0.0550(13) 0.0539(12) -0.0003(10) -0.0015(10) -0.0277(10)
N2 0.0526(11) 0.0509(12) 0.0497(11) -0.0003(9) -0.0077(9) -0.0198(9)
O1 0.1013(16) 0.0621(12) 0.0679(12) 0.0222(10) 0.0006(11) -0.0187(11)
O2 0.0552(11) 0.0646(12) 0.0804(13) 0.0187(10) -0.0205(9) -0.0208(9)
O3 0.0570(11) 0.0661(12) 0.0754(12) -0.0152(10) 0.0110(9) -0.0152(9)
O4 0.0470(9) 0.0613(11) 0.0674(11) -0.0104(9) -0.0141(8) -0.0117(8)
O5 0.0538(10) 0.0454(9) 0.0519(9) -0.0074(8) 0.0010(7) -0.0062(7)
O6 0.1186(18) 0.0685(14) 0.0670(12) 0.0214(10) -0.0248(12) -0.0378(12)
O7 0.0558(10) 0.0524(10) 0.0528(10) -0.0121(8) -0.0013(8) -0.0138(8)

loop_
_atom_type_symbol
_atom_type_description
_atom_type_scat_dispersion_real
_atom_type_scat_dispersion_imag
_atom_type_scat_source
C C 0.0033 0.0016 'International Tables Vol C Tables 4.2.6.8 and 6.1.1.4'
H H 0.0000 0.0000 'International Tables Vol C Tables 4.2.6.8 and 6.1.1.4'
N N 0.0061 0.0033 'International Tables Vol C Tables 4.2.6.8 and 6.1.1.4'
O O 0.0106 0.0060 'International Tables Vol C Tables 4.2.6.8 and 6.1.1.4'
F F 0.0171 0.0103 'International Tables Vol C Tables 4.2.6.8 and 6.1.1.4'

loop_
_geom_angle_atom_site_label_1
_geom_angle_atom_site_label_2
_geom_angle_atom_site_label_3
_geom_angle
C6 C1 C2 121.2(3)
C6 C1 H1 119.4
C2 C1 H1 119.4
C3 C2 C1 120.2(3)
C3 C2 H2 119.9
C1 C2 H2 119.9
C2 C3 C4 119.6(3)
C2 C3 H3 120.2
C4 C3 H3 120.2
C3 C4 C5 120.1(3)
C3 C4 H4 119.9
C5 C4 H4 119.9
C6 C5 C4 120.6(3)
C6 C5 H5 119.7
C4 C5 H5 119.7
C5 C6 C1 118.3(3)
C5 C6 C7 121.6(3)
C1 C6 C7 120.1(3)
N1 C7 C6 112.2(2)
N1 C7 H7A 109.2
C6 C7 H7A 109.2
N1 C7 H7B 109.2
C6 C7 H7B 109.2
H7A C7 H7B 107.9
C9 C8 C13 122.1(2)
C9 C8 N1 128.2(2)
C13 C8 N1 109.6(2)
C8 C9 C10 117.8(3)
C8 C9 H9 121.1
C10 C9 H9 121.1
C11 C10 C9 119.3(2)
C11 C10 H10 120.3
C9 C10 H10 120.3
F1 C11 C10 118.7(2)
F1 C11 C12 117.7(2)
C10 C11 C12 123.5(2)
C13 C12 C11 117.1(2)
C13 C12 H12 121.5
C11 C12 H12 121.5
C12 C13 C8 120.2(2)
C12 C13 C14 130.6(2)
C8 C13 C14 108.9(2)
C13 C14 C15 101.46(18)
C13 C14 C16 111.28(18)
C15 C14 C16 111.55(18)
C13 C14 C20 119.38(18)
C15 C14 C20 108.96(18)
C16 C14 C20 104.33(17)
O3 C15 N1 125.6(2)
O3 C15 C14 125.5(2)
N1 C15 C14 108.9(2)
O4 C16 C18 110.83(18)
O4 C16 C14 112.86(18)
C18 C16 C14 106.33(17)
O4 C16 H16 108.9
C18 C16 H16 108.9
C14 C16 H16 108.9
O4 C17 H17A 109.5
O4 C17 H17B 109.5
H17A C17 H17B 109.5
O4 C17 H17C 109.5
H17A C17 H17C 109.5
H17B C17 H17C 109.5
O5 C18 C43 107.60(17)
O5 C18 C16 110.32(18)
C43 C18 C16 116.07(18)
O5 C18 C19 107.61(17)
C43 C18 C19 113.02(18)
C16 C18 C19 101.91(17)
C42 C19 C20 115.01(18)
C42 C19 C29 101.75(18)
C20 C19 C29 112.34(18)
C42 C19 C18 114.51(18)
C20 C19 C18 102.02(17)
C29 C19 C18 111.63(17)
C21 C20 C19 116.28(19)
C21 C20 C14 114.67(18)
C19 C20 C14 106.57(17)
C21 C20 H20 106.2
C19 C20 H20 106.2
C14 C20 H20 106.2
O2 C21 C22 121.2(2)
O2 C21 C20 120.2(2)
C22 C21 C20 118.6(2)
C28 C22 C23 117.8(2)
C28 C22 C21 118.6(2)
C23 C22 C21 123.5(2)
C24 C23 C22 121.1(2)
C24 C23 H23 119.5
C22 C23 H23 119.5
C23 C24 C25 120.2(3)
C23 C24 H24 119.9
C25 C24 H24 119.9
O1 C25 C24 115.9(2)
O1 C25 C27 124.6(2)
C24 C25 C27 119.5(2)
O1 C26 H26A 109.5
O1 C26 H26B 109.5
H26A C26 H26B 109.5
O1 C26 H26C 109.5
H26A C26 H26C 109.5
H26B C26 H26C 109.5
C28 C27 C25 119.6(2)
C28 C27 H27 120.2
C25 C27 H27 120.2
C27 C28 C22 121.8(2)
C27 C28 H28 119.1
C22 C28 H28 119.1
O7 C29 N2 124.4(2)
O7 C29 C19 127.5(2)
N2 C29 C19 108.03(19)
N2 C30 C31 113.5(2)
N2 C30 H30A 108.9
C31 C30 H30A 108.9
N2 C30 H30B 108.9
C31 C30 H30B 108.9
H30A C30 H30B 107.7
C36 C31 C32 118.5(2)
C36 C31 C30 120.7(2)
C32 C31 C30 120.7(2)
C31 C32 C33 120.3(3)
C31 C32 H32 119.9
C33 C32 H32 119.9
C34 C33 C32 120.6(3)
C34 C33 H33 119.7
C32 C33 H33 119.7
C35 C34 C33 119.7(3)
C35 C34 H34 120.1
C33 C34 H34 120.1
C34 C35 C36 120.2(3)
C34 C35 H35 119.9
C36 C35 H35 119.9
C31 C36 C35 120.8(3)
C31 C36 H36 119.6
C35 C36 H36 119.6
C38 C37 C42 121.9(2)
C38 C37 N2 128.1(2)
C42 C37 N2 110.0(2)
C37 C38 C39 117.8(3)
C37 C38 H38 121.1
C39 C38 H38 121.1
C40 C39 C38 119.4(3)
C40 C39 H39 120.3
C38 C39 H39 120.3
C39 C40 F2 118.4(3)
C39 C40 C41 123.6(3)
F2 C40 C41 118.0(3)
C42 C41 C40 117.0(3)
C42 C41 H41 121.5
C40 C41 H41 121.5
C41 C42 C37 120.3(2)
C41 C42 C19 130.9(2)
C37 C42 C19 108.8(2)
C49 C43 C44 117.1(2)
C49 C43 C18 119.6(2)
C44 C43 C18 123.2(2)
C45 C44 C43 121.2(2)
C45 C44 H44 119.4
C43 C44 H44 119.4
C46 C45 C44 120.5(2)
C46 C45 H45 119.7
C44 C45 H45 119.7
C48 C46 C45 119.5(2)
C48 C46 O6 124.7(2)
C45 C46 O6 115.8(2)
O6 C47 H47A 109.5
O6 C47 H47B 109.5
H47A C47 H47B 109.5
O6 C47 H47C 109.5
H47A C47 H47C 109.5
H47B C47 H47C 109.5
C46 C48 C49 120.0(2)
C46 C48 H48 120.0
C49 C48 H48 120.0
C43 C49 C48 121.7(2)
C43 C49 H49 119.2
C48 C49 H49 119.2
C15 N1 C8 111.0(2)
C15 N1 C7 124.1(2)
C8 N1 C7 124.6(2)
C29 N2 C37 111.35(19)
C29 N2 C30 122.8(2)
C37 N2 C30 125.0(2)
C25 O1 C26 119.3(2)
C17 O4 C16 116.1(2)
C18 O5 H5A 109.5
C46 O6 C47 117.4(2)

loop_
_geom_bond_atom_site_label_1
_geom_bond_atom_site_label_2
_geom_bond_distance
C1 C6 1.371(4)
C1 C2 1.385(4)
C1 H1 0.9300
C2 C3 1.357(5)
C2 H2 0.9300
C3 C4 1.370(5)
C3 H3 0.9300
C4 C5 1.391(5)
C4 H4 0.9300
C5 C6 1.371(4)
C5 H5 0.9300
C6 C7 1.521(4)
C7 N1 1.459(3)
C7 H7A 0.9700
C7 H7B 0.9700
C8 C9 1.378(4)
C8 C13 1.389(3)
C8 N1 1.414(3)
C9 C10 1.389(4)
C9 H9 0.9300
C10 C11 1.369(4)
C10 H10 0.9300
C11 F1 1.357(3)
C11 C12 1.382(3)
C12 C13 1.376(3)
C12 H12 0.9300
C13 C14 1.515(3)
C14 C15 1.542(3)
C14 C16 1.567(3)
C14 C20 1.575(3)
C15 O3 1.227(3)
C15 N1 1.353(3)
C16 O4 1.411(3)
C16 C18 1.531(3)
C16 H16 0.9800
C17 O4 1.399(3)
C17 H17A 0.9600
C17 H17B 0.9600
C17 H17C 0.9600
C18 O5 1.428(3)
C18 C43 1.523(3)
C18 C19 1.582(3)
C19 C42 1.515(3)
C19 C20 1.548(3)
C19 C29 1.549(3)
C20 C21 1.527(3)
C20 H20 0.9800
C21 O2 1.208(3)
C21 C22 1.484(3)
C22 C28 1.388(3)
C22 C23 1.389(3)
C23 C24 1.383(4)
C23 H23 0.9300
C24 C25 1.384(4)
C24 H24 0.9300
C25 O1 1.362(3)
C25 C27 1.387(4)
C26 O1 1.425(4)
C26 H26A 0.9600
C26 H26B 0.9600
C26 H26C 0.9600
C27 C28 1.382(3)
C27 H27 0.9300
C28 H28 0.9300
C29 O7 1.217(3)
C29 N2 1.371(3)
C30 N2 1.453(3)
C30 C31 1.513(3)
C30 H30A 0.9700
C30 H30B 0.9700
C31 C36 1.379(4)
C31 C32 1.380(3)
C32 C33 1.385(4)
C32 H32 0.9300
C33 C34 1.368(4)
C33 H33 0.9300
C34 C35 1.362(4)
C34 H34 0.9300
C35 C36 1.386(4)
C35 H35 0.9300
C36 H36 0.9300
C37 C38 1.382(3)
C37 C42 1.393(3)
C37 N2 1.401(3)
C38 C39 1.393(4)
C38 H38 0.9300
C39 C40 1.361(4)
C39 H39 0.9300
C40 F2 1.368(3)
C40 C41 1.391(4)
C41 C42 1.374(3)
C41 H41 0.9300
C43 C49 1.387(3)
C43 C44 1.395(3)
C44 C45 1.382(4)
C44 H44 0.9300
C45 C46 1.376(4)
C45 H45 0.9300
C46 C48 1.373(4)
C46 O6 1.379(3)
C47 O6 1.420(4)
C47 H47A 0.9600
C47 H47B 0.9600
C47 H47C 0.9600
C48 C49 1.391(4)
C48 H48 0.9300
C49 H49 0.9300
O5 H5A 0.8200

loop_
_geom_hbond_atom_site_label_D
_geom_hbond_atom_site_label_H
_geom_hbond_atom_site_label_A
_geom_hbond_distance_DH
_geom_hbond_distance_HA
_geom_hbond_distance_DA
_geom_hbond_angle_DHA
O5 H5A O3 0.82 2.16 2.919(3) 154.2

loop_
_platon_squeeze_void_nr
_platon_squeeze_void_average_x
_platon_squeeze_void_average_y
_platon_squeeze_void_average_z
_platon_squeeze_void_volume
_platon_squeeze_void_count_electrons
_platon_squeeze_void_content
1 -0.013 0.000 0.000 293 92 ' '
